data_7249812
loop_
_publ_author_name
'Zhu, Yu'
'Lv, Xueli'
'Hong, Jun'
'Wu, Shengxing'
'Li, Zhi'
'Wang, Minyan'
'Jiang, Xinpeng'

_publ_section_title
;
 Amine-Promoted Three-Component Cycloaddition of Bicyclo[1.1.0]butanes
 with Hydroxylamine and Polyformaldehyde Expedient Access to
 2-Oxa-3-azabicyclo[3.1.1]heptanes
;
_journal_name_full 'Green Chemistry'
_journal_paper_doi 10.1039/D4GC05355A
_journal_year 2024
_chemical_absolute_configuration ad
_chemical_formula_moiety 'C22 H24 N2 O3'
_chemical_formula_sum 'C22 H24 N2 O3'
_chemical_formula_weight 364.43
_space_group_crystal_system orthorhombic
_space_group_IT_number 33
_space_group_name_Hall 'P 2c -2n'
_space_group_name_H-M_alt 'P n a 21'
_atom_sites_solution_hydrogens geom
_atom_sites_solution_primary dual
_audit_creation_date 2024-03-26
_audit_creation_method
;
Olex2 1.5
(compiled 2022.04.07 svn.rca3783a0 for OlexSys, GUI svn.r6498)
;
_audit_update_record
;
2024-06-25 deposited with the CCDC.	2025-01-21 downloaded from the CCDC.
;
_cell_angle_alpha 90
_cell_angle_beta 90
_cell_angle_gamma 90
_cell_formula_units_Z 4
_cell_length_a 11.2419(4)
_cell_length_b 12.3869(5)
_cell_length_c 13.4125(6)
_cell_measurement_reflns_used 9127
_cell_measurement_temperature 170.00
_cell_measurement_theta_max 60.394
_cell_measurement_theta_min 3.421
_cell_volume 1867.72(13)
_computing_cell_refinement 'SAINT V8.40B (Bruker Nano, Inc., 2019)'
_computing_data_collection 'Bruker Instrument Service vV6.2.14'
_computing_data_reduction 'SAINT V8.40B (Bruker Nano, Inc., 2019)'
_computing_molecular_graphics 'Olex2 1.5 (Dolomanov et al., 2009)'
_computing_publication_material 'Olex2 1.5 (Dolomanov et al., 2009)'
_computing_structure_refinement 'SHELXL 2019/2 (Sheldrick, 2015)'
_computing_structure_solution 'SHELXT 2018/2 (Sheldrick, 2018)'
_diffrn_ambient_temperature 170.00
_diffrn_measured_fraction_theta_full 1.000
_diffrn_measured_fraction_theta_max 1.000
_diffrn_measurement_device_type 'zju Bruker D8 Venture'
_diffrn_measurement_method '\w and \f scans'
_diffrn_radiation_type GaK\a
_diffrn_radiation_wavelength 1.34139
_diffrn_reflns_av_R_equivalents 0.0405
_diffrn_reflns_av_unetI/netI 0.0234
_diffrn_reflns_Laue_measured_fraction_full 1.000
_diffrn_reflns_Laue_measured_fraction_max 1.000
_diffrn_reflns_limit_h_max 14
_diffrn_reflns_limit_h_min -14
_diffrn_reflns_limit_k_max 16
_diffrn_reflns_limit_k_min -16
_diffrn_reflns_limit_l_max 17
_diffrn_reflns_limit_l_min -17
_diffrn_reflns_number 61419
_diffrn_reflns_point_group_measured_fraction_full 0.999
_diffrn_reflns_point_group_measured_fraction_max 0.999
_diffrn_reflns_theta_full 53.594
_diffrn_reflns_theta_max 60.660
_diffrn_reflns_theta_min 4.227
_diffrn_source_current 3.57
_diffrn_source_power 0.24957869999999996
_diffrn_source_voltage 69.91
_exptl_absorpt_coefficient_mu 0.443
_exptl_absorpt_correction_T_max 0.7519
_exptl_absorpt_correction_T_min 0.6857
_exptl_absorpt_correction_type multi-scan
_exptl_absorpt_process_details
;
SADABS-2016/2 (Bruker,2016/2) was used for absorption correction.
wR2(int) was 0.1322 before and 0.0664 after correction.
The Ratio of minimum to maximum transmission is 0.9120.
The \l/2 correction factor is Not present.
;
_exptl_crystal_colour colourless
_exptl_crystal_colour_primary colourless
_exptl_crystal_density_diffrn 1.296
_exptl_crystal_description needle
_exptl_crystal_F_000 776
_exptl_crystal_size_max 0.1
_exptl_crystal_size_mid 0.06
_exptl_crystal_size_min 0.04
_refine_diff_density_max 0.141
_refine_diff_density_min -0.188
_refine_diff_density_rms 0.041
_refine_ls_abs_structure_details
;
 Flack x determined using 1922 quotients [(I+)-(I-)]/[(I+)+(I-)]
 (Parsons, Flack and Wagner, Acta Cryst. B69 (2013) 249-259).
;
_refine_ls_abs_structure_Flack -0.01(4)
_refine_ls_extinction_method none
_refine_ls_goodness_of_fit_ref 1.064
_refine_ls_hydrogen_treatment constr
_refine_ls_matrix_type full
_refine_ls_number_parameters 254
_refine_ls_number_reflns 4289
_refine_ls_number_restraints 22
_refine_ls_restrained_S_all 1.062
_refine_ls_R_factor_all 0.0330
_refine_ls_R_factor_gt 0.0305
_refine_ls_shift/su_max 0.000
_refine_ls_shift/su_mean 0.000
_refine_ls_structure_factor_coef Fsqd
_refine_ls_weighting_details 'w=1/[\s^2^(Fo^2^)+(0.0474P)^2^+0.2107P] where P=(Fo^2^+2Fc^2^)/3'
_refine_ls_weighting_scheme calc
_refine_ls_wR_factor_gt 0.0776
_refine_ls_wR_factor_ref 0.0790
_reflns_Friedel_coverage 0.915
_reflns_Friedel_fraction_full 0.998
_reflns_Friedel_fraction_max 0.997
_reflns_number_gt 4138
_reflns_number_total 4289
_reflns_threshold_expression 'I > 2\s(I)'
_cod_data_source_file d4gc05355a2.cif
_cod_data_source_block 240325_zy_6_142
_cod_database_code 7249812
_shelx_shelxl_version_number 2019/2
_shelx_space_group_comment
;
The symmetry employed for this shelxl refinement is uniquely defined
by the following loop, which should always be used as a source of
symmetry information in preference to the above space-group names.
They are only intended as comments.
;
_shelx_estimated_absorpt_t_max 0.982
_shelx_estimated_absorpt_t_min 0.957
_olex2_refinement_description
;
1. Fixed Uiso
 At 1.2 times of:
  All C(H) groups, All C(H,H) groups, All C(H,H,H,H) groups
2. Restrained distances
 O1-N1 \\sim O1-N1A
 with sigma of 0.02
 C7-N1 \\sim C7-N1A
 with sigma of 0.02
 C6-N1 \\sim C6-N1A
 with sigma of 0.02
3. Uiso/Uaniso restraints and constraints
N1 \\sim N1A \\sim C6: within 2A with sigma of 0.01 and sigma for terminal
atoms of 0.02 within 2A
4. Others
 Sof(N1A)=Sof(H7BC)=Sof(H7BD)=1-FVAR(1)
 Sof(N1)=Sof(H7AA)=Sof(H7AB)=FVAR(1)
5.a Secondary CH2 refined with riding coordinates:
 C7(H7AA,H7AB), C7(H7BC,H7BD), C9(H9A,H9B), C11(H11A,H11B), C13(H13A,H13B),
 C14(H14A,H14B), C15(H15A,H15B), C16(H16A,H16B)
5.b Aromatic/amide H refined with riding coordinates:
 C1(H1), C2(H2), C3(H3), C4(H4), C5(H5), C18(H18), C19(H19), C20(H20),
 C21(H21), C22(H22)
;
_olex2_submission_special_instructions 'No special instructions were received'

loop_
_space_group_symop_operation_xyz
'x, y, z'
'-x, -y, z+1/2'
'x+1/2, -y+1/2, z'
'-x+1/2, y+1/2, z+1/2'

loop_
_atom_site_label
_atom_site_type_symbol
_atom_site_fract_x
_atom_site_fract_y
_atom_site_fract_z
_atom_site_U_iso_or_equiv
_atom_site_adp_type
_atom_site_occupancy
_atom_site_site_symmetry_order
_atom_site_calc_flag
_atom_site_refinement_flags_posn
_atom_site_refinement_flags_adp
_atom_site_refinement_flags_occupancy
_atom_site_disorder_assembly
_atom_site_disorder_group
O1 O 0.38525(11) 0.34873(10) 0.60511(9) 0.0332(3) Uani 1 1 d D . . . .
N1 N 0.4540(4) 0.3611(4) 0.51586(18) 0.0234(9) Uani 0.605(12) 1 d D U P A 1
N1A N 0.4094(6) 0.4053(5) 0.5169(3) 0.0254(15) Uani 0.395(12) 1 d D U P A 2
C1 C 0.56203(15) 0.49030(14) 0.62086(13) 0.0314(4) Uani 1 1 d . . . . .
H1 H 0.527829 0.459550 0.679074 0.038 Uiso 1 1 calc R U . . .
O2 O 0.15233(11) 0.24191(11) 0.31606(10) 0.0357(3) Uani 1 1 d . . . . .
N2 N 0.30964(12) 0.13330(12) 0.28920(11) 0.0302(3) Uani 1 1 d . . . . .
C2 C 0.65108(16) 0.56722(14) 0.62900(15) 0.0355(4) Uani 1 1 d . . . . .
H2 H 0.677786 0.588479 0.693272 0.043 Uiso 1 1 calc R U . . .
O3 O 0.44252(12) 0.03093(11) 0.13739(10) 0.0392(3) Uani 1 1 d . . . . .
C3 C 0.70183(16) 0.61363(15) 0.54540(16) 0.0377(4) Uani 1 1 d . . . . .
H3 H 0.763210 0.665853 0.552046 0.045 Uiso 1 1 calc R U . . .
C4 C 0.66205(16) 0.58302(14) 0.45203(15) 0.0343(4) Uani 1 1 d . . . . .
H4 H 0.695901 0.615063 0.394267 0.041 Uiso 1 1 calc R U . . .
C5 C 0.57297(15) 0.50580(15) 0.44172(14) 0.0320(4) Uani 1 1 d . . . . .
H5 H 0.546314 0.485473 0.377185 0.038 Uiso 1 1 calc R U . . .
C6 C 0.52274(15) 0.45818(14) 0.52619(14) 0.0317(3) Uani 1 1 d D U . . .
C7 C 0.39281(14) 0.34370(13) 0.42272(12) 0.0261(3) Uani 1 1 d D . . . .
H7AA H 0.450413 0.324313 0.369843 0.031 Uiso 0.605(12) 1 calc R U P A 1
H7AB H 0.350594 0.410240 0.402244 0.031 Uiso 0.605(12) 1 calc R U P A 1
H7BC H 0.470129 0.313724 0.400775 0.031 Uiso 0.395(12) 1 calc R U P A 2
H7BD H 0.363317 0.392669 0.369890 0.031 Uiso 0.395(12) 1 calc R U P A 2
C8 C 0.30374(14) 0.25158(13) 0.43831(12) 0.0229(3) Uani 1 1 d . . . . .
C9 C 0.35079(13) 0.17533(12) 0.52224(12) 0.0241(3) Uani 1 1 d . . . . .
H9A H 0.310556 0.104321 0.525469 0.029 Uiso 1 1 calc R U . . .
H9B H 0.438411 0.167638 0.524182 0.029 Uiso 1 1 calc R U . . .
C10 C 0.30045(13) 0.26077(12) 0.59460(12) 0.0236(3) Uani 1 1 d . . . . .
C11 C 0.20924(13) 0.29065(12) 0.51404(12) 0.0254(3) Uani 1 1 d . . . . .
H11A H 0.190990 0.368716 0.510044 0.031 Uiso 1 1 calc R U . . .
H11B H 0.135762 0.246620 0.515350 0.031 Uiso 1 1 calc R U . . .
C12 C 0.25089(14) 0.20877(13) 0.34203(12) 0.0251(3) Uani 1 1 d . . . . .
C13 C 0.25043(16) 0.07899(16) 0.20568(14) 0.0369(4) Uani 1 1 d . . . . .
H13A H 0.175362 0.116965 0.189583 0.044 Uiso 1 1 calc R U . . .
H13B H 0.230654 0.003901 0.224750 0.044 Uiso 1 1 calc R U . . .
C14 C 0.33017(19) 0.07825(15) 0.11556(13) 0.0380(4) Uani 1 1 d . . . . .
H14A H 0.291326 0.037137 0.061277 0.046 Uiso 1 1 calc R U . . .
H14B H 0.342172 0.153228 0.092064 0.046 Uiso 1 1 calc R U . . .
C15 C 0.50034(16) 0.09332(15) 0.21271(15) 0.0357(4) Uani 1 1 d . . . . .
H15A H 0.509900 0.168534 0.189072 0.043 Uiso 1 1 calc R U . . .
H15B H 0.580567 0.063305 0.225301 0.043 Uiso 1 1 calc R U . . .
C16 C 0.42953(14) 0.09300(14) 0.30895(13) 0.0297(3) Uani 1 1 d . . . . .
H16A H 0.425284 0.018722 0.335975 0.036 Uiso 1 1 calc R U . . .
H16B H 0.469155 0.139444 0.358999 0.036 Uiso 1 1 calc R U . . .
C17 C 0.26207(14) 0.22941(13) 0.69757(12) 0.0252(3) Uani 1 1 d . . . . .
C18 C 0.33076(16) 0.15824(16) 0.75304(14) 0.0337(4) Uani 1 1 d . . . . .
H18 H 0.404011 0.132479 0.726940 0.040 Uiso 1 1 calc R U . . .
C19 C 0.29277(17) 0.12449(17) 0.84669(15) 0.0381(4) Uani 1 1 d . . . . .
H19 H 0.340587 0.076489 0.884703 0.046 Uiso 1 1 calc R U . . .
C20 C 0.18519(17) 0.16079(15) 0.88471(14) 0.0350(4) Uani 1 1 d . . . . .
H20 H 0.158649 0.136798 0.948196 0.042 Uiso 1 1 calc R U . . .
C21 C 0.11684(16) 0.23193(16) 0.82990(14) 0.0356(4) Uani 1 1 d . . . . .
H21 H 0.043481 0.257426 0.856017 0.043 Uiso 1 1 calc R U . . .
C22 C 0.15527(16) 0.26644(15) 0.73626(13) 0.0317(4) Uani 1 1 d . . . . .
H22 H 0.108061 0.315510 0.698882 0.038 Uiso 1 1 calc R U . . .

loop_
_atom_site_aniso_label
_atom_site_aniso_U_11
_atom_site_aniso_U_22
_atom_site_aniso_U_33
_atom_site_aniso_U_23
_atom_site_aniso_U_13
_atom_site_aniso_U_12
O1 0.0383(6) 0.0366(6) 0.0246(5) -0.0037(5) 0.0053(5) -0.0177(5)
N1 0.0206(15) 0.0266(17) 0.0230(10) -0.0005(10) 0.0029(10) -0.0029(13)
N1A 0.025(2) 0.028(3) 0.0240(17) 0.0024(16) 0.0014(15) -0.003(2)
C1 0.0316(8) 0.0309(8) 0.0317(9) -0.0016(7) -0.0001(7) -0.0065(6)
O2 0.0267(6) 0.0461(7) 0.0343(7) -0.0045(5) -0.0078(5) 0.0095(5)
N2 0.0237(6) 0.0350(7) 0.0320(7) -0.0107(6) -0.0057(6) 0.0030(5)
C2 0.0344(9) 0.0310(8) 0.0410(10) -0.0078(8) -0.0037(7) -0.0062(7)
O3 0.0448(7) 0.0364(6) 0.0364(6) -0.0118(6) 0.0033(6) 0.0026(5)
C3 0.0330(9) 0.0274(8) 0.0528(12) -0.0028(8) 0.0002(8) -0.0088(7)
C4 0.0316(8) 0.0272(8) 0.0442(10) 0.0060(7) 0.0041(7) -0.0055(6)
C5 0.0305(8) 0.0323(8) 0.0331(8) 0.0042(7) -0.0005(7) -0.0063(7)
C6 0.0298(8) 0.0344(8) 0.0310(8) 0.0017(7) -0.0018(7) -0.0095(6)
C7 0.0260(7) 0.0266(7) 0.0258(8) -0.0008(6) 0.0005(6) -0.0020(6)
C8 0.0200(6) 0.0234(7) 0.0253(7) -0.0019(6) -0.0001(5) 0.0011(5)
C9 0.0229(6) 0.0237(6) 0.0257(7) -0.0002(6) -0.0003(6) -0.0001(5)
C10 0.0219(7) 0.0232(7) 0.0257(7) -0.0007(6) 0.0008(6) -0.0035(5)
C11 0.0210(6) 0.0280(7) 0.0273(7) -0.0018(7) 0.0001(6) 0.0014(5)
C12 0.0228(7) 0.0269(8) 0.0256(8) 0.0010(6) -0.0008(6) -0.0007(6)
C13 0.0336(9) 0.0418(10) 0.0353(9) -0.0129(8) -0.0100(8) 0.0008(7)
C14 0.0539(11) 0.0318(8) 0.0283(9) -0.0067(7) -0.0064(8) 0.0026(8)
C15 0.0335(8) 0.0358(9) 0.0378(9) -0.0089(7) 0.0039(7) 0.0000(7)
C16 0.0245(7) 0.0317(8) 0.0329(8) -0.0040(7) -0.0018(6) 0.0051(6)
C17 0.0241(7) 0.0265(8) 0.0252(7) -0.0010(6) 0.0002(6) -0.0074(6)
C18 0.0267(8) 0.0412(10) 0.0332(9) 0.0059(7) 0.0020(7) -0.0005(7)
C19 0.0341(9) 0.0454(10) 0.0348(9) 0.0114(8) -0.0007(8) -0.0022(8)
C20 0.0351(9) 0.0425(10) 0.0274(8) 0.0037(7) 0.0025(7) -0.0122(8)
C21 0.0304(8) 0.0446(10) 0.0319(9) 0.0000(7) 0.0064(7) -0.0037(7)
C22 0.0287(8) 0.0369(9) 0.0297(9) 0.0023(7) 0.0034(7) 0.0014(7)

loop_
_atom_type_symbol
_atom_type_description
_atom_type_scat_dispersion_real
_atom_type_scat_dispersion_imag
_atom_type_scat_source
C C 0.0137 0.0067 'International Tables Vol C Tables 4.2.6.8 and 6.1.1.4'
H H 0.0000 0.0000 'International Tables Vol C Tables 4.2.6.8 and 6.1.1.4'
N N 0.0241 0.0134 'International Tables Vol C Tables 4.2.6.8 and 6.1.1.4'
O O 0.0389 0.0241 'International Tables Vol C Tables 4.2.6.8 and 6.1.1.4'

loop_
_geom_angle_atom_site_label_1
_geom_angle_atom_site_label_2
_geom_angle_atom_site_label_3
_geom_angle
_geom_angle_site_symmetry_1
_geom_angle_site_symmetry_3
_geom_angle_publ_flag
N1 O1 C10 110.65(14) . . ?
N1A O1 C10 114.80(17) . . ?
O1 N1 C6 107.4(2) . . ?
O1 N1 C7 116.7(2) . . ?
C6 N1 C7 117.7(2) . . ?
O1 N1A C6 109.0(3) . . ?
O1 N1A C7 115.8(4) . . ?
C6 N1A C7 114.7(4) . . ?
C2 C1 H1 120.2 . . ?
C2 C1 C6 119.59(16) . . ?
C6 C1 H1 120.2 . . ?
C12 N2 C13 119.87(14) . . ?
C12 N2 C16 126.46(14) . . ?
C16 N2 C13 113.60(13) . . ?
C1 C2 H2 119.3 . . ?
C3 C2 C1 121.31(17) . . ?
C3 C2 H2 119.3 . . ?
C14 O3 C15 109.07(13) . . ?
C2 C3 H3 120.4 . . ?
C4 C3 C2 119.13(15) . . ?
C4 C3 H3 120.4 . . ?
C3 C4 H4 119.6 . . ?
C3 C4 C5 120.74(17) . . ?
C5 C4 H4 119.6 . . ?
C4 C5 H5 120.0 . . ?
C4 C5 C6 120.05(17) . . ?
C6 C5 H5 120.0 . . ?
C1 C6 N1 119.64(17) . . ?
C1 C6 N1A 119.2(2) . . ?
C5 C6 N1 119.53(18) . . ?
C5 C6 N1A 118.7(2) . . ?
C5 C6 C1 119.18(15) . . ?
N1 C7 H7AA 110.2 . . ?
N1 C7 H7AB 110.2 . . ?
N1 C7 C8 107.76(15) . . ?
N1A C7 H7BC 109.6 . . ?
N1A C7 H7BD 109.6 . . ?
N1A C7 C8 110.38(18) . . ?
H7AA C7 H7AB 108.5 . . ?
H7BC C7 H7BD 108.1 . . ?
C8 C7 H7AA 110.2 . . ?
C8 C7 H7AB 110.2 . . ?
C8 C7 H7BC 109.6 . . ?
C8 C7 H7BD 109.6 . . ?
C7 C8 C9 109.11(12) . . ?
C7 C8 C11 107.77(12) . . ?
C11 C8 C9 87.05(12) . . ?
C12 C8 C7 113.58(13) . . ?
C12 C8 C9 122.33(13) . . ?
C12 C8 C11 113.53(13) . . ?
C8 C9 H9A 114.5 . . ?
C8 C9 H9B 114.5 . . ?
H9A C9 H9B 111.6 . . ?
C10 C9 C8 85.09(11) . . ?
C10 C9 H9A 114.5 . . ?
C10 C9 H9B 114.5 . . ?
O1 C10 C9 109.53(12) . . ?
O1 C10 C11 108.99(12) . . ?
O1 C10 C17 107.08(12) . . ?
C11 C10 C9 88.14(12) . . ?
C17 C10 C9 120.50(13) . . ?
C17 C10 C11 121.27(13) . . ?
C8 C11 H11A 114.3 . . ?
C8 C11 H11B 114.3 . . ?
C10 C11 C8 85.87(11) . . ?
C10 C11 H11A 114.3 . . ?
C10 C11 H11B 114.3 . . ?
H11A C11 H11B 111.5 . . ?
O2 C12 N2 121.59(15) . . ?
O2 C12 C8 118.46(15) . . ?
N2 C12 C8 119.91(14) . . ?
N2 C13 H13A 109.6 . . ?
N2 C13 H13B 109.6 . . ?
N2 C13 C14 110.25(15) . . ?
H13A C13 H13B 108.1 . . ?
C14 C13 H13A 109.6 . . ?
C14 C13 H13B 109.6 . . ?
O3 C14 C13 111.47(15) . . ?
O3 C14 H14A 109.3 . . ?
O3 C14 H14B 109.3 . . ?
C13 C14 H14A 109.3 . . ?
C13 C14 H14B 109.3 . . ?
H14A C14 H14B 108.0 . . ?
O3 C15 H15A 109.4 . . ?
O3 C15 H15B 109.4 . . ?
O3 C15 C16 111.20(14) . . ?
H15A C15 H15B 108.0 . . ?
C16 C15 H15A 109.4 . . ?
C16 C15 H15B 109.4 . . ?
N2 C16 C15 109.20(15) . . ?
N2 C16 H16A 109.8 . . ?
N2 C16 H16B 109.8 . . ?
C15 C16 H16A 109.8 . . ?
C15 C16 H16B 109.8 . . ?
H16A C16 H16B 108.3 . . ?
C18 C17 C10 119.90(15) . . ?
C22 C17 C10 120.58(15) . . ?
C22 C17 C18 119.43(16) . . ?
C17 C18 H18 119.9 . . ?
C17 C18 C19 120.27(17) . . ?
C19 C18 H18 119.9 . . ?
C18 C19 H19 119.9 . . ?
C20 C19 C18 120.14(18) . . ?
C20 C19 H19 119.9 . . ?
C19 C20 H20 120.1 . . ?
C21 C20 C19 119.75(17) . . ?
C21 C20 H20 120.1 . . ?
C20 C21 H21 119.9 . . ?
C20 C21 C22 120.15(17) . . ?
C22 C21 H21 119.9 . . ?
C17 C22 C21 120.26(17) . . ?
C17 C22 H22 119.9 . . ?
C21 C22 H22 119.9 . . ?

loop_
_geom_bond_atom_site_label_1
_geom_bond_atom_site_label_2
_geom_bond_distance
_geom_bond_site_symmetry_2
_geom_bond_publ_flag
O1 N1 1.433(3) . ?
O1 N1A 1.402(4) . ?
O1 C10 1.4545(18) . ?
N1 C6 1.436(3) . ?
N1 C7 1.442(3) . ?
N1A C6 1.438(4) . ?
N1A C7 1.487(5) . ?
C1 H1 0.9500 . ?
C1 C2 1.386(2) . ?
C1 C6 1.402(2) . ?
O2 C12 1.232(2) . ?
N2 C12 1.346(2) . ?
N2 C13 1.466(2) . ?
N2 C16 1.461(2) . ?
C2 H2 0.9500 . ?
C2 C3 1.383(3) . ?
O3 C14 1.423(2) . ?
O3 C15 1.428(2) . ?
C3 H3 0.9500 . ?
C3 C4 1.383(3) . ?
C4 H4 0.9500 . ?
C4 C5 1.392(2) . ?
C5 H5 0.9500 . ?
C5 C6 1.397(2) . ?
C7 H7AA 0.9900 . ?
C7 H7AB 0.9900 . ?
C7 H7BC 0.9900 . ?
C7 H7BD 0.9900 . ?
C7 C8 1.532(2) . ?
C8 C9 1.562(2) . ?
C8 C11 1.547(2) . ?
C8 C12 1.517(2) . ?
C9 H9A 0.9900 . ?
C9 H9B 0.9900 . ?
C9 C10 1.543(2) . ?
C10 C11 1.535(2) . ?
C10 C17 1.498(2) . ?
C11 H11A 0.9900 . ?
C11 H11B 0.9900 . ?
C13 H13A 0.9900 . ?
C13 H13B 0.9900 . ?
C13 C14 1.505(3) . ?
C14 H14A 0.9900 . ?
C14 H14B 0.9900 . ?
C15 H15A 0.9900 . ?
C15 H15B 0.9900 . ?
C15 C16 1.517(3) . ?
C16 H16A 0.9900 . ?
C16 H16B 0.9900 . ?
C17 C18 1.388(2) . ?
C17 C22 1.386(2) . ?
C18 H18 0.9500 . ?
C18 C19 1.391(3) . ?
C19 H19 0.9500 . ?
C19 C20 1.387(3) . ?
C20 H20 0.9500 . ?
C20 C21 1.381(3) . ?
C21 H21 0.9500 . ?
C21 C22 1.395(2) . ?
C22 H22 0.9500 . ?

loop_
_geom_torsion_atom_site_label_1
_geom_torsion_atom_site_label_2
_geom_torsion_atom_site_label_3
_geom_torsion_atom_site_label_4
_geom_torsion
_geom_torsion_site_symmetry_1
_geom_torsion_site_symmetry_2
_geom_torsion_site_symmetry_3
_geom_torsion_site_symmetry_4
_geom_torsion_publ_flag
O1 N1 C6 C1 31.9(4) . . . . ?
O1 N1 C6 C5 -162.9(2) . . . . ?
O1 N1 C7 C8 -36.6(4) . . . . ?
O1 N1A C6 C1 -29.3(7) . . . . ?
O1 N1A C6 C5 170.4(3) . . . . ?
O1 N1A C7 C8 24.9(6) . . . . ?
O1 C10 C11 C8 82.16(13) . . . . ?
O1 C10 C17 C18 -83.96(18) . . . . ?
O1 C10 C17 C22 99.37(17) . . . . ?
N1 O1 C10 C9 29.5(3) . . . . ?
N1 O1 C10 C11 -65.4(3) . . . . ?
N1 O1 C10 C17 161.7(3) . . . . ?
N1 C7 C8 C9 -27.9(3) . . . . ?
N1 C7 C8 C11 65.2(3) . . . . ?
N1 C7 C8 C12 -168.1(3) . . . . ?
N1A O1 C10 C9 62.2(4) . . . . ?
N1A O1 C10 C11 -32.7(4) . . . . ?
N1A O1 C10 C17 -165.6(4) . . . . ?
N1A C7 C8 C9 -58.9(4) . . . . ?
N1A C7 C8 C11 34.2(4) . . . . ?
N1A C7 C8 C12 160.9(4) . . . . ?
C1 C2 C3 C4 0.5(3) . . . . ?
N2 C13 C14 O3 55.2(2) . . . . ?
C2 C1 C6 N1 164.2(3) . . . . ?
C2 C1 C6 N1A -161.2(4) . . . . ?
C2 C1 C6 C5 -1.0(3) . . . . ?
C2 C3 C4 C5 -0.6(3) . . . . ?
O3 C15 C16 N2 -56.81(19) . . . . ?
C3 C4 C5 C6 -0.1(3) . . . . ?
C4 C5 C6 N1 -164.4(3) . . . . ?
C4 C5 C6 N1A 161.2(4) . . . . ?
C4 C5 C6 C1 0.9(3) . . . . ?
C6 N1 C7 C8 -166.6(3) . . . . ?
C6 N1A C7 C8 153.3(4) . . . . ?
C6 C1 C2 C3 0.4(3) . . . . ?
C7 N1 C6 C1 166.1(3) . . . . ?
C7 N1 C6 C5 -28.6(5) . . . . ?
C7 N1A C6 C1 -161.0(3) . . . . ?
C7 N1A C6 C5 38.7(7) . . . . ?
C7 C8 C9 C10 80.39(13) . . . . ?
C7 C8 C11 C10 -81.58(13) . . . . ?
C7 C8 C12 O2 -97.88(18) . . . . ?
C7 C8 C12 N2 84.60(18) . . . . ?
C8 C9 C10 O1 -81.88(13) . . . . ?
C8 C9 C10 C11 27.63(10) . . . . ?
C8 C9 C10 C17 153.33(14) . . . . ?
C9 C8 C11 C10 27.54(10) . . . . ?
C9 C8 C12 O2 127.78(17) . . . . ?
C9 C8 C12 N2 -49.7(2) . . . . ?
C9 C10 C11 C8 -27.87(10) . . . . ?
C9 C10 C17 C18 42.0(2) . . . . ?
C9 C10 C17 C22 -134.69(16) . . . . ?
C10 O1 N1 C6 171.8(2) . . . . ?
C10 O1 N1 C7 37.0(4) . . . . ?
C10 O1 N1A C6 -157.6(3) . . . . ?
C10 O1 N1A C7 -26.4(7) . . . . ?
C10 C17 C18 C19 -176.77(17) . . . . ?
C10 C17 C22 C21 176.29(16) . . . . ?
C11 C8 C9 C10 -27.41(10) . . . . ?
C11 C8 C12 O2 25.7(2) . . . . ?
C11 C8 C12 N2 -151.80(15) . . . . ?
C11 C10 C17 C18 150.25(16) . . . . ?
C11 C10 C17 C22 -26.4(2) . . . . ?
C12 N2 C13 C14 132.24(17) . . . . ?
C12 N2 C16 C15 -132.00(18) . . . . ?
C12 C8 C9 C10 -143.54(15) . . . . ?
C12 C8 C11 C10 151.71(14) . . . . ?
C13 N2 C12 O2 -7.6(3) . . . . ?
C13 N2 C12 C8 169.88(16) . . . . ?
C13 N2 C16 C15 51.2(2) . . . . ?
C14 O3 C15 C16 62.4(2) . . . . ?
C15 O3 C14 C13 -61.49(19) . . . . ?
C16 N2 C12 O2 175.80(17) . . . . ?
C16 N2 C12 C8 -6.8(3) . . . . ?
C16 N2 C13 C14 -50.7(2) . . . . ?
C17 C10 C11 C8 -152.93(15) . . . . ?
C17 C18 C19 C20 0.8(3) . . . . ?
C18 C17 C22 C21 -0.4(3) . . . . ?
C18 C19 C20 C21 -1.0(3) . . . . ?
C19 C20 C21 C22 0.6(3) . . . . ?
C20 C21 C22 C17 0.1(3) . . . . ?
C22 C17 C18 C19 -0.1(3) . . . . ?
